data_7703302
loop_
_publ_author_name
'Zhang, Bo'
'Sun, Hai-Yan'
'Li, Jun'
'Xu, Ya-Ru'
'Xu, Yu-Ping'
'Yang, Xue'
'Zou, Guo-Dong'

_publ_section_title
;
 Hybrid iodoplumbates with metal complexes: syntheses, crystal structures,
 band gaps and photoelectric properties.
;
_journal_issue 6
_journal_name_full 'Dalton transactions (Cambridge, England : 2003)'
_journal_page_first 1803
_journal_page_last 1810
_journal_paper_doi 10.1039/c9dt04756e
_journal_volume 49
_journal_year 2020
_chemical_formula_sum 'C38 H27 Fe I6 N7 Pb2'
_chemical_formula_weight 1813.29
_space_group_crystal_system orthorhombic
_space_group_IT_number 61
_space_group_name_Hall '-P 2ac 2ab'
_space_group_name_H-M_alt 'P b c a'
_atom_sites_solution_hydrogens mixed
_audit_creation_method SHELXL-2016/6
_audit_update_record
;
2019-09-13 deposited with the CCDC.	2020-01-15 downloaded from the CCDC.
;
_cell_angle_alpha 90
_cell_angle_beta 90
_cell_angle_gamma 90
_cell_formula_units_Z 8
_cell_length_a 22.0019(15)
_cell_length_b 17.1755(12)
_cell_length_c 24.1054(14)
_cell_measurement_reflns_used 9993
_cell_measurement_temperature 293(2)
_cell_measurement_theta_max 25.06
_cell_measurement_theta_min 2.20
_cell_volume 9109.3(10)
_computing_structure_refinement 'SHELXL-2016/6 (Sheldrick, 2016)'
_diffrn_ambient_temperature 293(2)
_diffrn_measured_fraction_theta_full 0.991
_diffrn_measured_fraction_theta_max 0.989
_diffrn_measurement_device_type 'CCD area detector'
_diffrn_radiation_type CuK\a
_diffrn_radiation_wavelength 1.54184
_diffrn_reflns_av_R_equivalents 0.0930
_diffrn_reflns_av_unetI/netI 0.0409
_diffrn_reflns_Laue_measured_fraction_full 0.991
_diffrn_reflns_Laue_measured_fraction_max 0.989
_diffrn_reflns_limit_h_max 27
_diffrn_reflns_limit_h_min -27
_diffrn_reflns_limit_k_max 21
_diffrn_reflns_limit_k_min -21
_diffrn_reflns_limit_l_max 24
_diffrn_reflns_limit_l_min -29
_diffrn_reflns_number 99948
_diffrn_reflns_point_group_measured_fraction_full 0.991
_diffrn_reflns_point_group_measured_fraction_max 0.989
_diffrn_reflns_theta_full 67.684
_diffrn_reflns_theta_max 74.620
_diffrn_reflns_theta_min 4.913
_exptl_absorpt_coefficient_mu 48.868
_exptl_crystal_colour Dark-red
_exptl_crystal_density_diffrn 2.644
_exptl_crystal_description Block
_exptl_crystal_F_000 6496
_refine_diff_density_max 1.221
_refine_diff_density_min -1.589
_refine_diff_density_rms 0.168
_refine_ls_extinction_method none
_refine_ls_goodness_of_fit_ref 1.043
_refine_ls_hydrogen_treatment constr
_refine_ls_matrix_type full
_refine_ls_number_parameters 488
_refine_ls_number_reflns 9215
_refine_ls_number_restraints 0
_refine_ls_restrained_S_all 1.043
_refine_ls_R_factor_all 0.0869
_refine_ls_R_factor_gt 0.0455
_refine_ls_shift/su_max 0.001
_refine_ls_shift/su_mean 0.000
_refine_ls_structure_factor_coef Fsqd
_refine_ls_weighting_details 'w=1/[\s^2^(Fo^2^)+(0.0525P)^2^+50.0000P] where P=(Fo^2^+2Fc^2^)/3'
_refine_ls_weighting_scheme calc
_refine_ls_wR_factor_gt 0.1082
_refine_ls_wR_factor_ref 0.1287
_reflns_Friedel_coverage 0.000
_reflns_number_gt 5964
_reflns_number_total 9215
_reflns_threshold_expression 'I > 2\s(I)'
_cod_data_source_file c9dt04756e2.cif
_cod_data_source_block compound-3
_cod_depositor_comments 'Adding full bibliography for 7703301--7703304.cif.'
_cod_database_code 7703302
_shelx_shelxl_version_number 2016/6
_shelx_space_group_comment
;
The symmetry employed for this shelxl refinement is uniquely defined
by the following loop, which should always be used as a source of
symmetry information in preference to the above space-group names.
They are only intended as comments.
;

loop_
_space_group_symop_operation_xyz
'x, y, z'
'-x+1/2, -y, z+1/2'
'x+1/2, -y+1/2, -z'
'-x, y+1/2, -z+1/2'
'-x, -y, -z'
'x-1/2, y, -z-1/2'
'-x-1/2, y-1/2, z'
'x, -y-1/2, z-1/2'

loop_
_atom_site_label
_atom_site_type_symbol
_atom_site_fract_x
_atom_site_fract_y
_atom_site_fract_z
_atom_site_U_iso_or_equiv
_atom_site_adp_type
_atom_site_occupancy
_atom_site_site_symmetry_order
_atom_site_calc_flag
_atom_site_refinement_flags_posn
_atom_site_refinement_flags_adp
_atom_site_disorder_assembly
_atom_site_disorder_group
Pb1 Pb 0.73986(2) 0.55836(2) 0.50840(2) 0.04991(13) Uani 1 1 d . . . .
Pb2 Pb 0.74363(2) 0.80948(3) 0.50100(2) 0.05205(13) Uani 1 1 d . . . .
I1 I 0.65419(4) 0.41908(5) 0.45299(4) 0.0861(3) Uani 1 1 d . . . .
I2 I 0.85560(4) 0.44240(5) 0.48120(4) 0.0761(3) Uani 1 1 d . . . .
I3 I 0.72390(3) 0.46564(5) 0.61312(3) 0.0651(2) Uani 1 1 d . . . .
I4 I 0.63098(3) 0.67700(4) 0.52938(3) 0.0563(2) Uani 1 1 d . . . .
I5 I 0.83147(4) 0.67981(5) 0.55995(4) 0.0757(3) Uani 1 1 d . . . .
I6 I 0.73668(4) 0.72021(6) 0.39431(4) 0.0851(3) Uani 1 1 d . . . .
Fe1 Fe 0.45957(6) 0.38590(7) 0.25251(5) 0.0294(3) Uani 1 1 d . . . .
N1 N 0.3931(3) 0.3249(5) 0.2859(3) 0.0420(19) Uani 1 1 d . . . .
N2 N 0.3923(4) 0.4456(5) 0.2210(3) 0.046(2) Uani 1 1 d . . . .
N3 N 0.4648(3) 0.3171(4) 0.1871(3) 0.0388(18) Uani 1 1 d . . . .
N4 N 0.5249(3) 0.3167(4) 0.2806(3) 0.0358(17) Uani 1 1 d . . . .
N5 N 0.5261(3) 0.4534(4) 0.2222(3) 0.0377(18) Uani 1 1 d . . . .
N6 N 0.4692(3) 0.4546(4) 0.3174(3) 0.0365(17) Uani 1 1 d . . . .
C1 C 0.3945(5) 0.2623(6) 0.3191(4) 0.050(3) Uani 1 1 d . . . .
H1 H 0.432045 0.242108 0.329476 0.060 Uiso 1 1 calc R U . .
C2 C 0.3429(6) 0.2267(7) 0.3385(5) 0.068(3) Uani 1 1 d . . . .
H2 H 0.346078 0.184199 0.362226 0.081 Uiso 1 1 calc R U . .
C3 C 0.2867(6) 0.2533(8) 0.3230(6) 0.073(4) Uani 1 1 d . . . .
H3 H 0.251770 0.229316 0.336365 0.087 Uiso 1 1 calc R U . .
C4 C 0.2824(5) 0.3156(8) 0.2875(6) 0.066(4) Uani 1 1 d . . . .
C5 C 0.3373(4) 0.3497(6) 0.2698(4) 0.048(3) Uani 1 1 d . . . .
C6 C 0.2265(5) 0.3482(10) 0.2661(7) 0.091(5) Uani 1 1 d . . . .
H6 H 0.189567 0.328052 0.278270 0.109 Uiso 1 1 calc R U . .
C7 C 0.2265(6) 0.4061(9) 0.2297(7) 0.088(5) Uani 1 1 d . . . .
H7 H 0.189498 0.422882 0.215346 0.106 Uiso 1 1 calc R U . .
C8 C 0.2818(5) 0.4443(8) 0.2113(6) 0.070(4) Uani 1 1 d . . . .
C9 C 0.3364(4) 0.4146(6) 0.2344(4) 0.046(3) Uani 1 1 d . . . .
C10 C 0.2853(6) 0.5055(8) 0.1754(6) 0.075(4) Uani 1 1 d . . . .
H10 H 0.250015 0.526025 0.159987 0.091 Uiso 1 1 calc R U . .
C11 C 0.3410(6) 0.5370(7) 0.1621(5) 0.071(4) Uani 1 1 d . . . .
H11 H 0.343320 0.578681 0.137575 0.085 Uiso 1 1 calc R U . .
C12 C 0.3939(5) 0.5062(6) 0.1855(4) 0.051(3) Uani 1 1 d . . . .
H12 H 0.431240 0.528052 0.176218 0.061 Uiso 1 1 calc R U . .
C13 C 0.4336(4) 0.3190(6) 0.1396(4) 0.047(2) Uani 1 1 d . . . .
H13 H 0.398876 0.349728 0.137486 0.056 Uiso 1 1 calc R U . .
C14 C 0.4513(5) 0.2763(7) 0.0927(4) 0.056(3) Uani 1 1 d . . . .
H14 H 0.428649 0.279463 0.060215 0.067 Uiso 1 1 calc R U . .
C15 C 0.5019(5) 0.2300(6) 0.0945(4) 0.052(3) Uani 1 1 d . . . .
H15 H 0.514894 0.203061 0.063230 0.062 Uiso 1 1 calc R U . .
C16 C 0.5333(4) 0.2241(5) 0.1442(4) 0.039(2) Uani 1 1 d . . . .
C17 C 0.5134(4) 0.2691(5) 0.1891(4) 0.037(2) Uani 1 1 d . . . .
C18 C 0.5455(4) 0.2680(5) 0.2400(4) 0.035(2) Uani 1 1 d . . . .
C19 C 0.5963(4) 0.2182(5) 0.2468(4) 0.038(2) Uani 1 1 d . . . .
C20 C 0.6146(4) 0.1718(6) 0.2013(4) 0.046(2) Uani 1 1 d . . . .
H20 H 0.647769 0.138648 0.205389 0.055 Uiso 1 1 calc R U . .
C21 C 0.5854(5) 0.1744(6) 0.1523(4) 0.047(3) Uani 1 1 d . . . .
H21 H 0.599003 0.143652 0.123055 0.057 Uiso 1 1 calc R U . .
C22 C 0.6275(5) 0.2232(6) 0.2973(4) 0.049(3) Uani 1 1 d . . . .
H22 H 0.662778 0.194466 0.302972 0.059 Uiso 1 1 calc R U . .
C23 C 0.6057(5) 0.2706(6) 0.3382(5) 0.051(3) Uani 1 1 d . . . .
H23 H 0.624946 0.272017 0.372579 0.061 Uiso 1 1 calc R U . .
C24 C 0.5538(4) 0.3177(5) 0.3284(4) 0.046(2) Uani 1 1 d . . . .
H24 H 0.539845 0.350150 0.356536 0.055 Uiso 1 1 calc R U . .
C25 C 0.5540(5) 0.4516(6) 0.1732(4) 0.045(2) Uani 1 1 d . . . .
H25 H 0.537978 0.420595 0.145120 0.055 Uiso 1 1 calc R U . .
C26 C 0.6061(5) 0.4944(6) 0.1628(5) 0.053(3) Uani 1 1 d . . . .
H26 H 0.624080 0.492237 0.127912 0.063 Uiso 1 1 calc R U . .
C27 C 0.6309(5) 0.5388(6) 0.2024(5) 0.056(3) Uani 1 1 d . . . .
H27 H 0.667059 0.565348 0.195739 0.067 Uiso 1 1 calc R U . .
C28 C 0.6017(4) 0.5451(6) 0.2545(4) 0.045(2) Uani 1 1 d . . . .
C29 C 0.5498(4) 0.5003(5) 0.2618(4) 0.034(2) Uani 1 1 d . . . .
C30 C 0.5198(4) 0.4998(5) 0.3145(4) 0.037(2) Uani 1 1 d . . . .
C31 C 0.5425(4) 0.5433(6) 0.3589(4) 0.042(2) Uani 1 1 d . . . .
C32 C 0.5954(5) 0.5894(6) 0.3499(5) 0.055(3) Uani 1 1 d . . . .
H32 H 0.611088 0.618962 0.378856 0.066 Uiso 1 1 calc R U . .
C33 C 0.6236(4) 0.5910(6) 0.2992(5) 0.053(3) Uani 1 1 d . . . .
H33 H 0.657462 0.622538 0.294021 0.064 Uiso 1 1 calc R U . .
C34 C 0.5130(5) 0.5391(6) 0.4085(4) 0.050(3) Uani 1 1 d . . . .
H34 H 0.527839 0.565445 0.439369 0.060 Uiso 1 1 calc R U . .
C35 C 0.4602(5) 0.4948(6) 0.4120(4) 0.049(3) Uani 1 1 d . . . .
H35 H 0.438428 0.492578 0.445042 0.059 Uiso 1 1 calc R U . .
C36 C 0.4406(4) 0.4540(5) 0.3660(4) 0.042(2) Uani 1 1 d . . . .
H36 H 0.405392 0.424482 0.369182 0.051 Uiso 1 1 calc R U . .
N7 N 0.5007(7) 0.6285(8) 0.1355(7) 0.109(5) Uani 1 1 d . . A 1
C37 C 0.4919(8) 0.6350(11) 0.0920(9) 0.099(6) Uani 1 1 d . . A 1
C38 C 0.4747(11) 0.6449(18) 0.0342(9) 0.231(15) Uani 1 1 d . . A 1
H38A H 0.488194 0.693184 0.018488 0.346 Uiso 1 1 d R U A 1
H38B H 0.493694 0.602334 0.015158 0.346 Uiso 1 1 d R U A 1
H38C H 0.431394 0.640834 0.030578 0.346 Uiso 1 1 d R U A 1

loop_
_atom_site_aniso_label
_atom_site_aniso_U_11
_atom_site_aniso_U_22
_atom_site_aniso_U_33
_atom_site_aniso_U_23
_atom_site_aniso_U_13
_atom_site_aniso_U_12
Pb1 0.0497(2) 0.0491(3) 0.0510(3) 0.00007(19) -0.00200(18) -0.00009(19)
Pb2 0.0500(3) 0.0509(3) 0.0553(3) -0.00406(19) 0.00628(19) -0.00206(19)
I1 0.0822(6) 0.0734(6) 0.1026(7) -0.0364(5) -0.0488(5) 0.0300(5)
I2 0.0635(5) 0.0666(5) 0.0981(7) -0.0114(5) 0.0199(5) 0.0017(4)
I3 0.0496(4) 0.0821(6) 0.0636(5) 0.0220(4) -0.0075(3) -0.0085(4)
I4 0.0531(4) 0.0593(4) 0.0564(4) 0.0165(3) 0.0047(3) 0.0001(3)
I5 0.0572(5) 0.0638(5) 0.1061(7) -0.0044(5) -0.0197(4) -0.0042(4)
I6 0.0677(5) 0.1092(8) 0.0784(6) -0.0439(5) 0.0322(4) -0.0384(5)
Fe1 0.0244(7) 0.0289(7) 0.0347(8) -0.0007(6) -0.0008(5) 0.0005(5)
N1 0.035(4) 0.043(5) 0.048(5) -0.011(4) 0.002(3) 0.001(4)
N2 0.048(5) 0.035(5) 0.054(5) -0.009(4) -0.005(4) 0.002(4)
N3 0.033(4) 0.041(5) 0.042(5) 0.001(4) -0.004(3) 0.003(4)
N4 0.037(4) 0.033(4) 0.038(4) -0.004(3) -0.002(3) 0.004(3)
N5 0.036(4) 0.032(4) 0.045(5) 0.001(3) -0.003(3) 0.003(3)
N6 0.034(4) 0.034(4) 0.042(5) 0.006(3) 0.005(3) 0.001(3)
C1 0.053(6) 0.042(6) 0.056(7) -0.003(5) 0.001(5) -0.005(5)
C2 0.084(10) 0.053(8) 0.066(8) -0.013(6) 0.023(7) -0.020(7)
C3 0.059(8) 0.075(9) 0.085(10) -0.024(8) 0.028(7) -0.036(7)
C4 0.046(7) 0.070(9) 0.082(9) -0.041(7) 0.006(6) -0.015(6)
C5 0.041(6) 0.048(6) 0.055(7) -0.015(5) 0.000(5) 0.002(5)
C6 0.030(7) 0.109(13) 0.133(15) -0.049(11) 0.003(7) -0.014(7)
C7 0.041(8) 0.081(11) 0.142(15) -0.034(10) -0.023(8) 0.013(7)
C8 0.049(7) 0.083(10) 0.077(9) -0.029(7) -0.022(6) 0.017(7)
C9 0.034(5) 0.051(6) 0.053(6) -0.023(5) -0.006(4) 0.009(5)
C10 0.071(9) 0.068(9) 0.087(10) -0.026(8) -0.032(8) 0.026(7)
C11 0.087(10) 0.050(8) 0.076(9) -0.009(6) -0.012(7) 0.027(7)
C12 0.065(7) 0.039(6) 0.049(7) -0.003(5) -0.018(5) 0.004(5)
C13 0.042(6) 0.050(6) 0.048(6) 0.002(5) -0.011(5) 0.002(5)
C14 0.062(7) 0.059(7) 0.047(7) -0.005(5) -0.017(5) -0.002(6)
C15 0.072(8) 0.038(6) 0.044(6) -0.009(5) -0.004(5) -0.004(5)
C16 0.044(5) 0.028(5) 0.046(6) -0.004(4) -0.006(4) -0.002(4)
C17 0.033(5) 0.040(6) 0.037(5) 0.001(4) -0.005(4) -0.002(4)
C18 0.040(5) 0.022(5) 0.044(6) -0.001(4) 0.001(4) -0.006(4)
C19 0.029(5) 0.034(5) 0.050(6) 0.014(4) -0.003(4) -0.001(4)
C20 0.031(5) 0.043(6) 0.064(7) -0.007(5) -0.003(5) 0.007(4)
C21 0.046(6) 0.042(6) 0.054(7) -0.014(5) 0.008(5) -0.005(5)
C22 0.039(6) 0.047(6) 0.061(7) -0.002(5) -0.008(5) 0.005(5)
C23 0.053(6) 0.041(6) 0.060(7) 0.005(5) -0.018(5) 0.002(5)
C24 0.048(6) 0.034(5) 0.055(6) -0.005(4) -0.021(5) 0.004(5)
C25 0.057(6) 0.038(6) 0.041(6) 0.004(4) 0.010(5) 0.000(5)
C26 0.045(6) 0.061(7) 0.053(7) -0.004(5) 0.024(5) -0.001(5)
C27 0.037(6) 0.053(7) 0.077(8) 0.005(6) 0.014(5) 0.003(5)
C28 0.030(5) 0.047(6) 0.059(7) 0.004(5) 0.006(4) 0.005(4)
C29 0.032(5) 0.024(5) 0.046(6) -0.001(4) 0.002(4) 0.005(4)
C30 0.029(5) 0.027(5) 0.054(6) 0.000(4) 0.005(4) 0.000(4)
C31 0.038(5) 0.042(6) 0.044(6) -0.005(4) -0.007(4) 0.004(4)
C32 0.048(6) 0.051(7) 0.066(8) -0.011(6) 0.002(5) -0.004(5)
C33 0.033(5) 0.042(6) 0.085(9) -0.006(6) -0.004(5) -0.006(5)
C34 0.049(6) 0.049(7) 0.053(7) -0.005(5) -0.009(5) 0.009(5)
C35 0.059(7) 0.048(6) 0.040(6) -0.006(5) 0.009(5) 0.009(5)
C36 0.042(5) 0.032(5) 0.053(6) 0.004(4) 0.012(5) 0.002(4)
N7 0.111(12) 0.088(10) 0.127(14) 0.012(10) -0.006(10) 0.000(8)
C37 0.075(11) 0.098(13) 0.124(17) 0.031(12) 0.007(11) -0.009(9)
C38 0.17(3) 0.41(5) 0.11(2) 0.07(2) -0.007(18) -0.03(3)

loop_
_atom_type_symbol
_atom_type_description
_atom_type_scat_dispersion_real
_atom_type_scat_dispersion_imag
_atom_type_scat_source
C C 0.0181 0.0091 'International Tables Vol C Tables 4.2.6.8 and 6.1.1.4'
H H 0.0000 0.0000 'International Tables Vol C Tables 4.2.6.8 and 6.1.1.4'
N N 0.0311 0.0180 'International Tables Vol C Tables 4.2.6.8 and 6.1.1.4'
Fe Fe -1.1336 3.1974 'International Tables Vol C Tables 4.2.6.8 and 6.1.1.4'
I I -0.3257 6.8362 'International Tables Vol C Tables 4.2.6.8 and 6.1.1.4'
Pb Pb -4.0753 8.5060 'International Tables Vol C Tables 4.2.6.8 and 6.1.1.4'

loop_
_geom_angle_atom_site_label_1
_geom_angle_atom_site_label_2
_geom_angle_atom_site_label_3
_geom_angle
_geom_angle_site_symmetry_1
_geom_angle_site_symmetry_3
I3 Pb1 I5 95.40(3) . .
I3 Pb1 I4 96.77(2) . .
I5 Pb1 I4 89.71(2) . .
I3 Pb1 I2 86.40(3) . .
I5 Pb1 I2 89.10(2) . .
I4 Pb1 I2 176.71(3) . .
I3 Pb1 I1 83.69(3) . .
I5 Pb1 I1 174.67(3) . .
I4 Pb1 I1 95.61(2) . .
I2 Pb1 I1 85.61(2) . .
I6 Pb2 I1 91.54(3) . 7_765
I6 Pb2 I2 101.68(3) . 7_765
I1 Pb2 I2 90.33(3) 7_765 7_765
I6 Pb2 I5 93.13(3) . .
I1 Pb2 I5 98.32(3) 7_765 .
I2 Pb2 I5 162.66(3) 7_765 .
Pb2 I1 Pb1 82.99(2) 7_755 .
Pb2 I2 Pb1 82.77(2) 7_755 .
Pb1 I5 Pb2 84.36(2) . .
N2 Fe1 N1 82.9(4) . .
N2 Fe1 N6 94.4(3) . .
N1 Fe1 N6 94.2(3) . .
N2 Fe1 N3 92.7(3) . .
N1 Fe1 N3 92.9(3) . .
N6 Fe1 N3 170.5(3) . .
N2 Fe1 N4 174.6(3) . .
N1 Fe1 N4 94.5(3) . .
N6 Fe1 N4 90.6(3) . .
N3 Fe1 N4 82.6(3) . .
N2 Fe1 N5 96.2(3) . .
N1 Fe1 N5 176.3(3) . .
N6 Fe1 N5 82.2(3) . .
N3 Fe1 N5 90.7(3) . .
N4 Fe1 N5 86.7(3) . .
C1 N1 C5 116.3(9) . .
C1 N1 Fe1 130.8(7) . .
C5 N1 Fe1 112.8(7) . .
C12 N2 C9 118.1(9) . .
C12 N2 Fe1 129.3(7) . .
C9 N2 Fe1 112.4(7) . .
C13 N3 C17 116.9(8) . .
C13 N3 Fe1 129.8(7) . .
C17 N3 Fe1 112.5(6) . .
C24 N4 C18 118.3(8) . .
C24 N4 Fe1 129.9(7) . .
C18 N4 Fe1 111.3(6) . .
C25 N5 C29 117.6(8) . .
C25 N5 Fe1 130.2(7) . .
C29 N5 Fe1 111.6(6) . .
C36 N6 C30 115.9(8) . .
C36 N6 Fe1 130.1(7) . .
C30 N6 Fe1 112.9(6) . .
N1 C1 C2 122.8(11) . .
C3 C2 C1 120.4(12) . .
C2 C3 C4 119.5(11) . .
C3 C4 C5 117.0(12) . .
C3 C4 C6 125.6(13) . .
C5 C4 C6 117.5(14) . .
N1 C5 C9 115.9(9) . .
N1 C5 C4 124.0(11) . .
C9 C5 C4 120.1(10) . .
C7 C6 C4 121.7(13) . .
C6 C7 C8 122.7(13) . .
C10 C8 C9 118.7(13) . .
C10 C8 C7 126.1(12) . .
C9 C8 C7 115.2(13) . .
N2 C9 C5 115.9(8) . .
N2 C9 C8 121.5(11) . .
C5 C9 C8 122.5(11) . .
C8 C10 C11 120.0(12) . .
C10 C11 C12 119.9(13) . .
N2 C12 C11 121.8(11) . .
N3 C13 C14 122.4(9) . .
C15 C14 C13 120.3(10) . .
C14 C15 C16 118.4(10) . .
C15 C16 C17 118.2(9) . .
C15 C16 C21 123.7(9) . .
C17 C16 C21 118.1(8) . .
N3 C17 C16 123.8(8) . .
N3 C17 C18 115.7(8) . .
C16 C17 C18 120.5(8) . .
N4 C18 C17 116.5(8) . .
N4 C18 C19 123.4(8) . .
C17 C18 C19 120.1(8) . .
C22 C19 C20 124.7(9) . .
C22 C19 C18 116.7(9) . .
C20 C19 C18 118.5(8) . .
C21 C20 C19 121.7(9) . .
C20 C21 C16 121.2(9) . .
C23 C22 C19 119.5(9) . .
C22 C23 C24 120.1(10) . .
N4 C24 C23 121.8(10) . .
N5 C25 C26 122.0(10) . .
C27 C26 C25 120.8(10) . .
C26 C27 C28 119.4(10) . .
C29 C28 C27 116.4(10) . .
C29 C28 C33 119.4(9) . .
C27 C28 C33 124.1(10) . .
N5 C29 C28 123.9(9) . .
N5 C29 C30 116.4(8) . .
C28 C29 C30 119.7(9) . .
N6 C30 C31 124.0(9) . .
N6 C30 C29 115.2(8) . .
C31 C30 C29 120.7(8) . .
C34 C31 C30 118.3(9) . .
C34 C31 C32 123.5(10) . .
C30 C31 C32 118.2(9) . .
C33 C32 C31 121.1(10) . .
C32 C33 C28 120.8(10) . .
C31 C34 C35 118.7(10) . .
C36 C35 C34 119.3(9) . .
N6 C36 C35 123.8(9) . .
N7 C37 C38 175(2) . .

loop_
_geom_bond_atom_site_label_1
_geom_bond_atom_site_label_2
_geom_bond_distance
_geom_bond_site_symmetry_2
Pb1 I3 3.0051(9) .
Pb1 I5 3.1558(9) .
Pb1 I4 3.1854(9) .
Pb1 I2 3.2986(9) .
Pb1 I1 3.3255(10) .
Pb2 I6 2.9981(9) .
Pb2 I1 3.1523(9) 7_765
Pb2 I2 3.1949(10) 7_765
Pb2 I5 3.2733(10) .
Fe1 N2 1.954(8) .
Fe1 N1 1.971(8) .
Fe1 N6 1.971(8) .
Fe1 N3 1.973(8) .
Fe1 N4 1.985(7) .
Fe1 N5 2.005(8) .
N1 C1 1.341(12) .
N1 C5 1.357(12) .
N2 C12 1.348(13) .
N2 C9 1.380(13) .
N3 C13 1.336(12) .
N3 C17 1.352(11) .
N4 C24 1.317(11) .
N4 C18 1.364(11) .
N5 C25 1.331(12) .
N5 C29 1.354(11) .
N6 C36 1.329(11) .
N6 C30 1.359(11) .
C1 C2 1.371(15) .
C2 C3 1.370(18) .
C3 C4 1.374(19) .
C4 C5 1.408(15) .
C4 C6 1.447(19) .
C5 C9 1.403(15) .
C6 C7 1.33(2) .
C7 C8 1.45(2) .
C8 C10 1.363(19) .
C8 C9 1.419(14) .
C10 C11 1.377(18) .
C11 C12 1.398(15) .
C13 C14 1.403(14) .
C14 C15 1.369(15) .
C15 C16 1.386(13) .
C16 C17 1.400(12) .
C16 C21 1.442(13) .
C17 C18 1.416(12) .
C18 C19 1.416(12) .
C19 C22 1.401(13) .
C19 C20 1.413(13) .
C20 C21 1.348(14) .
C22 C23 1.365(14) .
C23 C24 1.419(13) .
C25 C26 1.386(14) .
C26 C27 1.338(15) .
C27 C28 1.415(14) .
C28 C29 1.387(13) .
C28 C33 1.420(14) .
C29 C30 1.433(12) .
C30 C31 1.396(13) .
C31 C34 1.363(14) .
C31 C32 1.425(14) .
C32 C33 1.369(15) .
C34 C35 1.391(14) .
C35 C36 1.381(13) .
N7 C37 1.07(2) .
C37 C38 1.45(3) .

loop_
_geom_hbond_atom_site_label_D
_geom_hbond_atom_site_label_H
_geom_hbond_atom_site_label_A
_geom_hbond_distance_DH
_geom_hbond_distance_HA
_geom_hbond_distance_DA
_geom_hbond_angle_DHA
_geom_hbond_site_symmetry_A
C1 H1 N4 0.93 2.68 3.158(13) 112.4 .
C1 H1 N7 0.93 2.59 3.434(19) 151.1 4_645
C12 H12 N5 0.93 2.69 3.172(13) 113.2 .
C12 H12 N7 0.93 2.51 3.374(19) 155.6 .
C13 H13 N2 0.93 2.60 3.067(13) 111.3 .
C14 H14 I4 0.93 3.08 3.853(10) 141.8 4_645
C23 H23 I1 0.93 3.25 3.911(11) 129.9 .
C23 H23 I6 0.93 3.21 3.821(10) 124.6 7_755
C24 H24 N6 0.93 2.55 3.011(12) 110.7 .
C36 H36 I4 0.93 3.11 3.729(9) 125.8 5_666
C36 H36 N1 0.93 2.65 3.121(13) 112.0 .
C38 H38C I5 0.96 3.17 3.93(2) 137.5 6_556

loop_
_geom_torsion_atom_site_label_1
_geom_torsion_atom_site_label_2
_geom_torsion_atom_site_label_3
_geom_torsion_atom_site_label_4
_geom_torsion
C5 N1 C1 C2 -3.1(15)
Fe1 N1 C1 C2 -179.6(8)
N1 C1 C2 C3 1.8(17)
C1 C2 C3 C4 0.5(18)
C2 C3 C4 C5 -1.2(17)
C2 C3 C4 C6 177.8(12)
C1 N1 C5 C9 -179.1(9)
Fe1 N1 C5 C9 -1.9(11)
C1 N1 C5 C4 2.4(14)
Fe1 N1 C5 C4 179.5(8)
C3 C4 C5 N1 -0.3(16)
C6 C4 C5 N1 -179.3(10)
C3 C4 C5 C9 -178.7(10)
C6 C4 C5 C9 2.2(15)
C3 C4 C6 C7 -176.5(15)
C5 C4 C6 C7 3(2)
C4 C6 C7 C8 -4(2)
C6 C7 C8 C10 -177.8(15)
C6 C7 C8 C9 1(2)
C12 N2 C9 C5 177.6(9)
Fe1 N2 C9 C5 3.2(11)
C12 N2 C9 C8 0.8(14)
Fe1 N2 C9 C8 -173.6(8)
N1 C5 C9 N2 -0.8(13)
C4 C5 C9 N2 177.8(9)
N1 C5 C9 C8 175.9(9)
C4 C5 C9 C8 -5.5(16)
C10 C8 C9 N2 -0.7(17)
C7 C8 C9 N2 -179.5(10)
C10 C8 C9 C5 -177.3(11)
C7 C8 C9 C5 3.9(16)
C9 C8 C10 C11 0.4(19)
C7 C8 C10 C11 179.1(12)
C8 C10 C11 C12 -0.1(19)
C9 N2 C12 C11 -0.6(15)
Fe1 N2 C12 C11 172.8(8)
C10 C11 C12 N2 0.2(17)
C17 N3 C13 C14 -2.7(14)
Fe1 N3 C13 C14 166.2(8)
N3 C13 C14 C15 0.5(17)
C13 C14 C15 C16 2.5(16)
C14 C15 C16 C17 -3.3(15)
C14 C15 C16 C21 176.9(10)
C13 N3 C17 C16 1.8(14)
Fe1 N3 C17 C16 -168.9(7)
C13 N3 C17 C18 -179.8(8)
Fe1 N3 C17 C18 9.5(10)
C15 C16 C17 N3 1.2(14)
C21 C16 C17 N3 -179.0(9)
C15 C16 C17 C18 -177.2(9)
C21 C16 C17 C18 2.7(13)
C24 N4 C18 C17 -179.5(8)
Fe1 N4 C18 C17 -6.7(10)
C24 N4 C18 C19 0.3(13)
Fe1 N4 C18 C19 173.1(7)
N3 C17 C18 N4 -1.8(12)
C16 C17 C18 N4 176.6(8)
N3 C17 C18 C19 178.4(8)
C16 C17 C18 C19 -3.2(13)
N4 C18 C19 C22 -2.9(13)
C17 C18 C19 C22 176.9(9)
N4 C18 C19 C20 -178.2(8)
C17 C18 C19 C20 1.6(13)
C22 C19 C20 C21 -174.5(10)
C18 C19 C20 C21 0.4(14)
C19 C20 C21 C16 -0.9(15)
C15 C16 C21 C20 179.1(10)
C17 C16 C21 C20 -0.7(14)
C20 C19 C22 C23 179.4(9)
C18 C19 C22 C23 4.5(14)
C19 C22 C23 C24 -3.5(16)
C18 N4 C24 C23 0.9(14)
Fe1 N4 C24 C23 -170.4(7)
C22 C23 C24 N4 0.8(16)
C29 N5 C25 C26 1.3(14)
Fe1 N5 C25 C26 -168.8(8)
N5 C25 C26 C27 0.9(16)
C25 C26 C27 C28 -3.3(17)
C26 C27 C28 C29 3.4(15)
C26 C27 C28 C33 -179.4(10)
C25 N5 C29 C28 -1.1(13)
Fe1 N5 C29 C28 170.8(7)
C25 N5 C29 C30 -178.6(8)
Fe1 N5 C29 C30 -6.7(10)
C27 C28 C29 N5 -1.2(14)
C33 C28 C29 N5 -178.6(9)
C27 C28 C29 C30 176.2(9)
C33 C28 C29 C30 -1.2(14)
C36 N6 C30 C31 0.8(13)
Fe1 N6 C30 C31 -168.6(7)
C36 N6 C30 C29 -179.5(8)
Fe1 N6 C30 C29 11.1(10)
N5 C29 C30 N6 -2.8(12)
C28 C29 C30 N6 179.6(8)
N5 C29 C30 C31 176.9(8)
C28 C29 C30 C31 -0.7(13)
N6 C30 C31 C34 1.4(14)
C29 C30 C31 C34 -178.3(9)
N6 C30 C31 C32 -178.9(9)
C29 C30 C31 C32 1.4(14)
C34 C31 C32 C33 179.5(10)
C30 C31 C32 C33 -0.3(15)
C31 C32 C33 C28 -1.6(16)
C29 C28 C33 C32 2.3(15)
C27 C28 C33 C32 -174.8(10)
C30 C31 C34 C35 -2.9(14)
C32 C31 C34 C35 177.4(10)
C31 C34 C35 C36 2.4(15)
C30 N6 C36 C35 -1.3(13)
Fe1 N6 C36 C35 165.9(7)
C34 C35 C36 N6 -0.3(15)
